data_4518342
loop_
_publ_author_name
'Nguyen, Kevin'
'Clement, Helen A.'
'Bernier, Louise'
'Coe, Jotham W.'
'Farrell, William'
'Helal, Christopher J.'
'Reese, Matthew R.'
'Sach, Neal W.'
'Lee, Jack C.'
'Hall, Dennis G.'

_publ_section_title
;
 Catalytic Enantioselective Synthesis of a cis-\b-Boronyl
 Cyclobutylcarboxyester Scaffold and Its Highly Diastereoselective
 Nickel/Photoredox Dual-Catalyzed Csp3--Csp2 Cross-Coupling to Access
 Elusive trans-\b-Aryl/Heteroaryl Cyclobutylcarboxyesters
;
_journal_name_full 'ACS Catalysis'
_journal_page_first 404
_journal_page_last 413
_journal_paper_doi 10.1021/acscatal.0c04520
_journal_year 2020
_chemical_absolute_configuration ad
_chemical_formula_moiety 'C18 H15 B Br2 F3 K O2'
_chemical_formula_sum 'C18 H15 B Br2 F3 K O2'
_chemical_formula_weight 530.03
_space_group_crystal_system orthorhombic
_space_group_IT_number 18
_space_group_name_Hall 'P 2 2ab'
_space_group_name_H-M_alt 'P 21 21 2'
_atom_sites_solution_hydrogens geom
_atom_sites_solution_primary dual
_audit_creation_method SHELXL-2017/1
_cell_angle_alpha 90
_cell_angle_beta 90
_cell_angle_gamma 90
_cell_formula_units_Z 8
_cell_length_a 20.0712(12)
_cell_length_b 30.159(2)
_cell_length_c 6.8657(5)
_cell_measurement_reflns_used 4315
_cell_measurement_temperature 173(2)
_cell_measurement_theta_max 64.36
_cell_measurement_theta_min 2.64
_cell_volume 4156.0(5)
_computing_cell_refinement 'Bruker SAINT'
_computing_data_collection 'Bruker APEX2'
_computing_data_reduction 'Bruker SAINT'
_computing_molecular_graphics 'Bruker SHELXTL'
_computing_publication_material 'Bruker SHELXTL'
_computing_structure_refinement 'SHELXL-2017/1 (Sheldrick, 2017)'
_computing_structure_solution 'SHELXT-2014/5 (Sheldrick 2015)'
_diffrn_ambient_temperature 173(2)
_diffrn_measured_fraction_theta_full 0.993
_diffrn_measured_fraction_theta_max 0.993
_diffrn_measurement_device_type 'Bruker APEX-II CCD'
_diffrn_measurement_method '\f and \w scans'
_diffrn_radiation_type CuK\a
_diffrn_radiation_wavelength 1.54178
_diffrn_reflns_av_R_equivalents 0.1247
_diffrn_reflns_av_unetI/netI 0.1192
_diffrn_reflns_Laue_measured_fraction_full 0.993
_diffrn_reflns_Laue_measured_fraction_max 0.993
_diffrn_reflns_limit_h_max 24
_diffrn_reflns_limit_h_min -21
_diffrn_reflns_limit_k_max 33
_diffrn_reflns_limit_k_min -36
_diffrn_reflns_limit_l_max 8
_diffrn_reflns_limit_l_min -8
_diffrn_reflns_number 20900
_diffrn_reflns_point_group_measured_fraction_full 0.996
_diffrn_reflns_point_group_measured_fraction_max 0.996
_diffrn_reflns_theta_full 67.679
_diffrn_reflns_theta_max 68.252
_diffrn_reflns_theta_min 2.644
_exptl_absorpt_coefficient_mu 7.078
_exptl_absorpt_correction_T_max 0.6193
_exptl_absorpt_correction_T_min 0.1627
_exptl_absorpt_correction_type numerical
_exptl_absorpt_process_details
; 
 SADABS 2016/2: Krause, L., Herbst-Irmer, R., Sheldrick G.M. & Stalke D., 
 J. Appl. Cryst. 48 (2015) 3-10 
;
_exptl_crystal_colour colourless
_exptl_crystal_density_diffrn 1.694
_exptl_crystal_description needle
_exptl_crystal_F_000 2080
_exptl_crystal_size_max 0.420
_exptl_crystal_size_mid 0.042
_exptl_crystal_size_min 0.029
_refine_diff_density_max 0.692
_refine_diff_density_min -0.777
_refine_diff_density_rms 0.105
_refine_ls_abs_structure_details
; 
 Refined as an inversion twin. 
;
_refine_ls_abs_structure_Flack 0.08(4)
_refine_ls_extinction_method none
_refine_ls_goodness_of_fit_ref 0.941
_refine_ls_hydrogen_treatment constr
_refine_ls_matrix_type full
_refine_ls_number_parameters 488
_refine_ls_number_reflns 7566
_refine_ls_number_restraints 0
_refine_ls_restrained_S_all 0.941
_refine_ls_R_factor_all 0.1170
_refine_ls_R_factor_gt 0.0775
_refine_ls_shift/su_max 0.001
_refine_ls_shift/su_mean 0.000
_refine_ls_structure_factor_coef Fsqd
_refine_ls_weighting_details 'w=1/[\s^2^(Fo^2^)+(0.0955P)^2^] where P=(Fo^2^+2Fc^2^)/3'
_refine_ls_weighting_scheme calc
_refine_ls_wR_factor_gt 0.1877
_refine_ls_wR_factor_ref 0.2111
_reflns_Friedel_coverage 0.761
_reflns_Friedel_fraction_full 1.000
_reflns_Friedel_fraction_max 0.999
_reflns_number_gt 4342
_reflns_number_total 7566
_reflns_threshold_expression 'I > 2\s(I)'
_cod_data_source_file cs0c04520_si_002.cif
_cod_data_source_block dgh1910
_cod_database_code 4518342
_shelx_shelxl_version_number 2017/1
_shelx_space_group_comment
; 
The symmetry employed for this shelxl refinement is uniquely defined 
by the following loop, which should always be used as a source of 
symmetry information in preference to the above space-group names. 
They are only intended as comments. 
;
_shelx_estimated_absorpt_t_min 0.155
_shelx_estimated_absorpt_t_max 0.821

loop_
_space_group_symop_operation_xyz
'x, y, z'
'-x, -y, z'
'-x+1/2, y+1/2, -z'
'x+1/2, -y+1/2, -z'

loop_
_atom_site_label
_atom_site_type_symbol
_atom_site_fract_x
_atom_site_fract_y
_atom_site_fract_z
_atom_site_U_iso_or_equiv
_atom_site_adp_type
_atom_site_occupancy
_atom_site_site_symmetry_order
_atom_site_calc_flag
_atom_site_refinement_flags_posn
_atom_site_refinement_flags_adp
_atom_site_refinement_flags_occupancy
_atom_site_disorder_assembly
_atom_site_disorder_group
Br1A Br 0.87599(14) 0.31309(8) -0.1680(5) 0.1103(9) Uani 1 1 d . . . . .
Br2A Br 1.02607(10) 0.57625(12) 0.6535(4) 0.1331(13) Uani 1 1 d . . . . .
F1A F 0.5677(3) 0.5228(3) -0.3479(11) 0.0503(19) Uani 1 1 d . . . . .
F2A F 0.6365(3) 0.5012(3) -0.1001(10) 0.0492(18) Uani 1 1 d . . . . .
F3A F 0.5792(3) 0.5664(3) -0.0869(10) 0.053(2) Uani 1 1 d . . . . .
O1A O 0.7145(4) 0.5662(4) 0.1586(14) 0.055(2) Uani 1 1 d . . . . .
O2A O 0.7880(4) 0.5267(3) -0.0166(12) 0.046(2) Uani 1 1 d . . . . .
C1A C 0.6762(6) 0.5631(5) -0.3183(19) 0.044(3) Uani 1 1 d . . . . .
H1A H 0.695770 0.545235 -0.426805 0.053 Uiso 1 1 calc R U . . .
C2A C 0.7309(6) 0.5827(5) -0.1801(19) 0.044(3) Uani 1 1 d . . . . .
H2A H 0.773976 0.584922 -0.252628 0.053 Uiso 1 1 calc R U . . .
C3A C 0.6938(8) 0.6272(5) -0.195(3) 0.071(5) Uani 1 1 d . . . . .
H3AA H 0.662615 0.632686 -0.085569 0.086 Uiso 1 1 calc R U . . .
H3AB H 0.723538 0.652990 -0.215091 0.086 Uiso 1 1 calc R U . . .
C4A C 0.6594(8) 0.6110(5) -0.382(3) 0.064(4) Uani 1 1 d . . . . .
H4AA H 0.681976 0.620485 -0.503106 0.077 Uiso 1 1 calc R U . . .
H4AB H 0.611108 0.617453 -0.386842 0.077 Uiso 1 1 calc R U . . .
C5A C 0.7426(6) 0.5593(5) 0.0101(18) 0.043(3) Uani 1 1 d . . . . .
C6A C 0.8007(6) 0.4983(5) 0.148(2) 0.051(3) Uani 1 1 d . . . . .
H6A H 0.759033 0.495287 0.226538 0.061 Uiso 1 1 calc R U . . .
C7A C 0.8196(6) 0.4533(5) 0.066(2) 0.049(3) Uani 1 1 d . . . . .
C8A C 0.8005(7) 0.4400(6) -0.113(2) 0.065(4) Uani 1 1 d . . . . .
H8A H 0.774753 0.459419 -0.191464 0.077 Uiso 1 1 calc R U . . .
C9A C 0.8180(8) 0.3977(6) -0.187(3) 0.070(5) Uani 1 1 d . . . . .
H9A H 0.806364 0.389020 -0.315471 0.084 Uiso 1 1 calc R U . . .
C10A C 0.8525(8) 0.3699(6) -0.065(3) 0.070(5) Uani 1 1 d . . . . .
C11A C 0.8717(8) 0.3816(6) 0.109(3) 0.070(5) Uani 1 1 d . . . . .
H11A H 0.897048 0.361683 0.186683 0.084 Uiso 1 1 calc R U . . .
C12A C 0.8546(7) 0.4240(6) 0.182(3) 0.066(4) Uani 1 1 d . . . . .
H12A H 0.867238 0.432218 0.309985 0.079 Uiso 1 1 calc R U . . .
C13A C 0.8548(6) 0.5193(5) 0.2732(19) 0.043(3) Uani 1 1 d . . . . .
C14A C 0.8474(8) 0.5232(7) 0.468(2) 0.071(5) Uani 1 1 d . . . . .
H14A H 0.806521 0.514266 0.525464 0.085 Uiso 1 1 calc R U . . .
C15A C 0.8974(8) 0.5399(8) 0.588(2) 0.090(7) Uani 1 1 d . . . . .
H15A H 0.891658 0.541323 0.724816 0.108 Uiso 1 1 calc R U . . .
C16A C 0.9552(7) 0.5541(6) 0.501(2) 0.067(5) Uani 1 1 d . . . . .
C17A C 0.9637(7) 0.5524(6) 0.307(3) 0.072(5) Uani 1 1 d . . . . .
H17A H 1.003783 0.563316 0.251443 0.087 Uiso 1 1 calc R U . . .
C18A C 0.9139(7) 0.5347(6) 0.185(2) 0.064(4) Uani 1 1 d . . . . .
H18A H 0.919985 0.533145 0.047828 0.077 Uiso 1 1 calc R U . . .
B1A B 0.6157(7) 0.5384(6) -0.2137(17) 0.044(4) Uani 1 1 d . . . . .
Br1B Br 0.20060(12) 0.26001(12) 0.3470(8) 0.1713(18) Uani 1 1 d . . . . .
Br2B Br 0.61634(13) 0.14434(9) 1.1287(6) 0.1418(14) Uani 1 1 d . . . . .
F1B F 0.5397(4) 0.4518(3) 0.1556(10) 0.0512(19) Uani 1 1 d . . . . .
F2B F 0.5034(4) 0.4084(3) 0.4044(10) 0.0514(19) Uani 1 1 d . . . . .
F3B F 0.6029(4) 0.4436(3) 0.4211(11) 0.056(2) Uani 1 1 d . . . . .
O1B O 0.5876(5) 0.3510(3) 0.6700(15) 0.057(2) Uani 1 1 d . . . . .
O2B O 0.5300(5) 0.3026(3) 0.4851(15) 0.054(2) Uani 1 1 d . . . . .
C1B C 0.5957(7) 0.3781(5) 0.194(2) 0.050(3) Uani 1 1 d . . . . .
H1B H 0.570353 0.366610 0.079367 0.060 Uiso 1 1 calc R U . . .
C2B C 0.6203(7) 0.3385(5) 0.338(2) 0.052(3) Uani 1 1 d . . . . .
H2B H 0.623154 0.309805 0.265566 0.063 Uiso 1 1 calc R U . . .
C3B C 0.6878(7) 0.3614(6) 0.343(3) 0.082(6) Uani 1 1 d . . . . .
H3BA H 0.726001 0.340725 0.332550 0.098 Uiso 1 1 calc R U . . .
H3BB H 0.693488 0.381978 0.453600 0.098 Uiso 1 1 calc R U . . .
C4B C 0.6699(8) 0.3847(6) 0.148(3) 0.080(6) Uani 1 1 d . . . . .
H4BA H 0.683719 0.416167 0.142784 0.097 Uiso 1 1 calc R U . . .
H4BB H 0.685138 0.368418 0.031147 0.097 Uiso 1 1 calc R U . . .
C5B C 0.5796(7) 0.3333(5) 0.518(3) 0.055(4) Uani 1 1 d . . . . .
C6B C 0.4848(7) 0.2936(5) 0.647(2) 0.057(4) Uani 1 1 d . . . . .
H6B H 0.481394 0.320614 0.730349 0.068 Uiso 1 1 calc R U . . .
C7B C 0.4181(7) 0.2834(5) 0.564(2) 0.051(4) Uani 1 1 d . . . . .
C8B C 0.3993(8) 0.2973(5) 0.381(3) 0.074(5) Uani 1 1 d . . . . .
H8B H 0.431118 0.311201 0.298662 0.088 Uiso 1 1 calc R U . . .
C9B C 0.3336(9) 0.2911(6) 0.313(3) 0.078(5) Uani 1 1 d . . . . .
H9B H 0.320474 0.301096 0.187788 0.094 Uiso 1 1 calc R U . . .
C10B C 0.2878(9) 0.2696(6) 0.439(4) 0.085(6) Uani 1 1 d . . . . .
C11B C 0.3064(8) 0.2539(7) 0.623(4) 0.087(6) Uani 1 1 d . . . . .
H11B H 0.276187 0.238663 0.706058 0.105 Uiso 1 1 calc R U . . .
C12B C 0.3720(8) 0.2622(5) 0.677(3) 0.073(5) Uani 1 1 d . . . . .
H12B H 0.385912 0.252347 0.802367 0.088 Uiso 1 1 calc R U . . .
C13B C 0.5152(7) 0.2560(5) 0.765(2) 0.057(4) Uani 1 1 d . . . . .
C14B C 0.5339(8) 0.2633(6) 0.951(3) 0.069(5) Uani 1 1 d . . . . .
H14B H 0.526949 0.291913 1.004553 0.083 Uiso 1 1 calc R U . . .
C15B C 0.5634(9) 0.2304(7) 1.069(3) 0.083(6) Uani 1 1 d . . . . .
H15B H 0.575633 0.235926 1.200324 0.100 Uiso 1 1 calc R U . . .
C16B C 0.5732(8) 0.1903(7) 0.983(4) 0.086(7) Uani 1 1 d . . . . .
C17B C 0.5535(8) 0.1806(6) 0.798(4) 0.096(8) Uani 1 1 d . . . . .
H17B H 0.559495 0.151632 0.746535 0.115 Uiso 1 1 calc R U . . .
C18B C 0.5241(8) 0.2141(5) 0.682(3) 0.072(5) Uani 1 1 d . . . . .
H18B H 0.510889 0.208398 0.551414 0.087 Uiso 1 1 calc R U . . .
B1B B 0.5602(7) 0.4198(6) 0.291(2) 0.048(4) Uani 1 1 d . . . . .
K1A K 0.59325(13) 0.53329(10) 0.2721(4) 0.0444(6) Uani 1 1 d . . . . .
K1B K 0.55031(13) 0.43488(10) -0.2250(4) 0.0419(6) Uani 1 1 d . . . . .

loop_
_atom_site_aniso_label
_atom_site_aniso_U_11
_atom_site_aniso_U_22
_atom_site_aniso_U_33
_atom_site_aniso_U_23
_atom_site_aniso_U_13
_atom_site_aniso_U_12
Br1A 0.1293(19) 0.0622(14) 0.139(2) -0.0103(14) 0.0037(18) 0.0030(13)
Br2A 0.0506(10) 0.236(3) 0.1128(18) -0.098(2) -0.0134(12) -0.0022(15)
F1A 0.038(3) 0.069(5) 0.044(4) -0.002(4) -0.007(3) -0.008(3)
F2A 0.043(4) 0.061(5) 0.044(4) 0.013(4) -0.004(3) -0.005(3)
F3A 0.041(4) 0.084(6) 0.034(3) -0.004(4) -0.001(3) 0.000(4)
O1A 0.039(4) 0.077(7) 0.049(5) -0.012(6) -0.001(4) 0.004(4)
O2A 0.028(4) 0.068(7) 0.041(5) 0.002(5) 0.000(4) 0.003(4)
C1A 0.036(6) 0.051(8) 0.045(7) 0.003(7) -0.005(5) -0.001(6)
C2A 0.030(6) 0.056(8) 0.046(8) -0.014(7) -0.007(5) -0.004(5)
C3A 0.060(9) 0.052(10) 0.103(14) 0.021(10) 0.001(9) 0.006(7)
C4A 0.055(9) 0.060(11) 0.077(11) 0.017(9) -0.005(8) 0.000(7)
C5A 0.046(7) 0.051(8) 0.032(6) -0.006(6) -0.008(5) -0.014(6)
C6A 0.039(6) 0.067(10) 0.047(7) -0.008(8) -0.003(6) -0.002(6)
C7A 0.032(6) 0.063(10) 0.052(8) 0.007(7) 0.007(6) -0.010(6)
C8A 0.054(8) 0.075(12) 0.065(10) 0.015(9) 0.009(8) -0.003(8)
C9A 0.051(9) 0.082(13) 0.077(12) -0.004(10) 0.001(8) -0.016(8)
C10A 0.053(9) 0.061(12) 0.097(14) -0.013(10) 0.001(9) 0.002(7)
C11A 0.054(9) 0.067(12) 0.089(13) 0.016(10) -0.001(9) -0.004(8)
C12A 0.049(8) 0.078(13) 0.069(10) 0.006(9) -0.012(7) -0.018(7)
C13A 0.036(6) 0.056(8) 0.038(6) 0.006(6) -0.007(5) 0.002(5)
C14A 0.044(8) 0.113(15) 0.055(9) 0.001(10) -0.001(7) 0.002(8)
C15A 0.053(9) 0.17(2) 0.048(8) -0.024(11) 0.010(7) 0.012(11)
C16A 0.045(8) 0.102(14) 0.054(9) -0.033(9) -0.008(7) 0.006(8)
C17A 0.039(8) 0.102(14) 0.075(11) -0.011(10) -0.010(7) -0.009(7)
C18A 0.041(7) 0.096(13) 0.055(8) -0.003(9) 0.011(7) -0.005(7)
B1A 0.046(7) 0.076(11) 0.010(5) 0.001(7) 0.000(5) -0.007(7)
Br1B 0.0589(13) 0.170(3) 0.285(5) 0.036(3) -0.062(2) -0.0102(15)
Br2B 0.0927(16) 0.0993(19) 0.234(4) 0.068(2) -0.049(2) 0.0078(14)
F1B 0.063(5) 0.059(5) 0.031(3) 0.006(4) 0.009(4) -0.005(4)
F2B 0.044(4) 0.070(5) 0.040(4) 0.005(4) 0.013(3) 0.004(4)
F3B 0.052(4) 0.065(5) 0.051(4) -0.008(4) -0.002(4) -0.004(4)
O1B 0.060(6) 0.059(7) 0.053(6) -0.006(5) -0.010(5) 0.004(5)
O2B 0.049(5) 0.044(6) 0.069(7) -0.005(5) 0.000(5) -0.003(4)
C1B 0.048(7) 0.058(9) 0.044(7) -0.011(7) 0.018(6) -0.003(6)
C2B 0.051(8) 0.052(9) 0.054(8) -0.010(7) 0.002(7) -0.005(6)
C3B 0.041(8) 0.071(12) 0.133(18) 0.001(12) 0.007(10) -0.003(7)
C4B 0.049(9) 0.084(14) 0.108(16) 0.003(12) 0.031(10) 0.000(8)
C5B 0.046(8) 0.050(10) 0.071(10) 0.002(8) -0.001(7) 0.011(6)
C6B 0.064(9) 0.050(9) 0.057(8) -0.008(8) 0.008(8) 0.005(7)
C7B 0.043(7) 0.038(8) 0.071(10) -0.007(7) -0.009(7) 0.006(6)
C8B 0.060(9) 0.051(10) 0.110(15) -0.015(10) -0.009(10) -0.007(7)
C9B 0.077(11) 0.060(11) 0.099(14) -0.005(11) -0.012(11) 0.017(9)
C10B 0.057(10) 0.059(12) 0.14(2) -0.014(12) -0.022(11) -0.003(8)
C11B 0.045(9) 0.084(14) 0.132(19) 0.000(14) -0.007(11) -0.001(8)
C12B 0.061(9) 0.059(10) 0.099(14) 0.008(10) -0.002(10) 0.004(8)
C13B 0.043(7) 0.059(10) 0.067(9) 0.001(8) 0.007(7) -0.008(6)
C14B 0.053(9) 0.057(11) 0.097(13) 0.014(10) -0.009(9) -0.009(7)
C15B 0.082(12) 0.078(14) 0.089(14) 0.029(11) -0.027(10) -0.023(10)
C16B 0.041(9) 0.060(12) 0.16(2) 0.030(13) -0.028(11) -0.007(8)
C17B 0.047(9) 0.062(12) 0.18(3) 0.011(14) 0.018(13) 0.006(8)
C18B 0.063(9) 0.043(10) 0.111(15) -0.001(10) 0.008(10) -0.002(7)
B1B 0.040(7) 0.073(11) 0.032(7) 0.014(8) 0.011(6) -0.009(7)
K1A 0.0432(13) 0.0613(18) 0.0287(12) -0.0007(12) -0.0010(11) 0.0000(12)
K1B 0.0461(13) 0.0516(17) 0.0282(11) 0.0017(12) 0.0029(10) -0.0023(12)

loop_
_atom_type_symbol
_atom_type_description
_atom_type_scat_dispersion_real
_atom_type_scat_dispersion_imag
_atom_type_scat_source
C C 0.0181 0.0091 'International Tables Vol C Tables 4.2.6.8 and 6.1.1.4'
H H 0.0000 0.0000 'International Tables Vol C Tables 4.2.6.8 and 6.1.1.4'
B B 0.0090 0.0039 'International Tables Vol C Tables 4.2.6.8 and 6.1.1.4'
O O 0.0492 0.0322 'International Tables Vol C Tables 4.2.6.8 and 6.1.1.4'
F F 0.0727 0.0534 'International Tables Vol C Tables 4.2.6.8 and 6.1.1.4'
K K 0.3868 1.0657 'International Tables Vol C Tables 4.2.6.8 and 6.1.1.4'
Br Br -0.6763 1.2805 'International Tables Vol C Tables 4.2.6.8 and 6.1.1.4'

loop_
_geom_angle_atom_site_label_1
_geom_angle_atom_site_label_2
_geom_angle_atom_site_label_3
_geom_angle
_geom_angle_site_symmetry_1
_geom_angle_site_symmetry_3
_geom_angle_publ_flag
B1A F1A K1A 117.7(6) . 1_554 ?
B1A F1A K1B 101.8(8) . . ?
K1A F1A K1B 115.4(3) 1_554 . ?
B1A F1A K1B 103.1(7) . 2_665 ?
K1A F1A K1B 113.5(3) 1_554 2_665 ?
K1B F1A K1B 103.5(2) . 2_665 ?
B1A F2A K1B 102.5(7) . . ?
B1A F2A K1A 97.6(7) . . ?
K1B F2A K1A 109.3(2) . . ?
B1A F3A K1A 106.8(7) . . ?
B1A F3A K1B 105.5(7) . 2_665 ?
K1A F3A K1B 114.2(3) . 2_665 ?
C5A O1A K1A 127.1(8) . . ?
C5A O2A C6A 116.5(10) . . ?
C4A C1A C2A 88.3(10) . . ?
C4A C1A B1A 113.4(12) . . ?
C2A C1A B1A 115.9(10) . . ?
C5A C2A C3A 122.9(13) . . ?
C5A C2A C1A 117.3(11) . . ?
C3A C2A C1A 87.2(10) . . ?
C4A C3A C2A 89.7(12) . . ?
C3A C4A C1A 87.9(11) . . ?
O1A C5A O2A 124.4(13) . . ?
O1A C5A C2A 126.2(14) . . ?
O2A C5A C2A 109.2(11) . . ?
O2A C6A C7A 106.7(11) . . ?
O2A C6A C13A 108.7(11) . . ?
C7A C6A C13A 113.8(11) . . ?
C8A C7A C12A 118.4(16) . . ?
C8A C7A C6A 122.2(14) . . ?
C12A C7A C6A 119.3(14) . . ?
C7A C8A C9A 121.7(17) . . ?
C10A C9A C8A 117.2(17) . . ?
C11A C10A C9A 122.9(18) . . ?
C11A C10A Br1A 120.5(15) . . ?
C9A C10A Br1A 116.6(15) . . ?
C10A C11A C12A 119.7(17) . . ?
C7A C12A C11A 120.1(16) . . ?
C14A C13A C18A 119.3(14) . . ?
C14A C13A C6A 121.1(13) . . ?
C18A C13A C6A 119.6(12) . . ?
C13A C14A C15A 122.5(15) . . ?
C16A C15A C14A 117.9(15) . . ?
C17A C16A C15A 121.5(15) . . ?
C17A C16A Br2A 117.9(13) . . ?
C15A C16A Br2A 120.6(12) . . ?
C16A C17A C18A 121.0(16) . . ?
C17A C18A C13A 117.7(14) . . ?
F1A B1A F3A 104.3(10) . . ?
F1A B1A F2A 107.0(12) . . ?
F3A B1A F2A 106.5(9) . . ?
F1A B1A C1A 112.4(9) . . ?
F3A B1A C1A 113.0(13) . . ?
F2A B1A C1A 113.1(11) . . ?
B1B F1B K1B 119.6(8) . . ?
B1B F1B K1A 107.6(8) . . ?
K1B F1B K1A 114.6(3) . . ?
B1B F1B K1A 101.5(7) . 2_665 ?
K1B F1B K1A 112.5(3) . 2_665 ?
K1A F1B K1A 98.1(3) . 2_665 ?
B1B F2B K1A 103.2(8) . 2_665 ?
B1B F2B K1B 99.0(7) . 1_556 ?
K1A F2B K1B 110.4(3) 2_665 1_556 ?
B1B F3B K1B 106.4(7) . 1_556 ?
B1B F3B K1A 102.1(8) . . ?
K1B F3B K1A 112.9(3) 1_556 . ?
C5B O1B K1B 127.7(10) . 1_556 ?
C5B O2B C6B 116.7(12) . . ?
C4B C1B B1B 114.8(13) . . ?
C4B C1B C2B 85.7(12) . . ?
B1B C1B C2B 117.5(11) . . ?
C5B C2B C3B 121.2(15) . . ?
C5B C2B C1B 114.5(11) . . ?
C3B C2B C1B 87.2(12) . . ?
C2B C3B C4B 88.9(14) . . ?
C1B C4B C3B 89.4(13) . . ?
O1B C5B O2B 123.1(15) . . ?
O1B C5B C2B 127.6(14) . . ?
O2B C5B C2B 109.3(13) . . ?
O2B C6B C7B 107.8(12) . . ?
O2B C6B C13B 107.2(11) . . ?
C7B C6B C13B 114.4(13) . . ?
C12B C7B C8B 118.5(15) . . ?
C12B C7B C6B 119.0(15) . . ?
C8B C7B C6B 122.3(15) . . ?
C7B C8B C9B 121.1(18) . . ?
C8B C9B C10B 117.8(19) . . ?
C11B C10B C9B 122.0(17) . . ?
C11B C10B Br1B 120.0(16) . . ?
C9B C10B Br1B 117.9(17) . . ?
C12B C11B C10B 116(2) . . ?
C7B C12B C11B 125(2) . . ?
C14B C13B C18B 120.1(17) . . ?
C14B C13B C6B 119.7(15) . . ?
C18B C13B C6B 120.2(15) . . ?
C13B C14B C15B 123.1(19) . . ?
C16B C15B C14B 116(2) . . ?
C15B C16B C17B 123.4(19) . . ?
C15B C16B Br2B 119.0(19) . . ?
C17B C16B Br2B 117.6(18) . . ?
C16B C17B C18B 120(2) . . ?
C13B C18B C17B 118(2) . . ?
F1B B1B F2B 107.0(11) . . ?
F1B B1B F3B 104.1(12) . . ?
F2B B1B F3B 105.0(10) . . ?
F1B B1B C1B 113.4(11) . . ?
F2B B1B C1B 113.5(12) . . ?
F3B B1B C1B 113.0(12) . . ?
F3A K1A F1A 157.2(3) . 1_556 ?
F3A K1A O1A 72.3(3) . . ?
F1A K1A O1A 119.3(3) 1_556 . ?
F3A K1A F2B 89.5(2) . 2_665 ?
F1A K1A F2B 67.8(2) 1_556 2_665 ?
O1A K1A F2B 119.0(3) . 2_665 ?
F3A K1A F1B 91.4(2) . . ?
F1A K1A F1B 95.8(2) 1_556 . ?
O1A K1A F1B 125.3(3) . . ?
F2B K1A F1B 112.5(2) 2_665 . ?
F3A K1A F1B 65.1(2) . 2_665 ?
F1A K1A F1B 96.5(2) 1_556 2_665 ?
O1A K1A F1B 134.5(3) . 2_665 ?
F2B K1A F1B 47.9(2) 2_665 2_665 ?
F1B K1A F1B 72.3(3) . 2_665 ?
F3A K1A F2A 48.4(2) . . ?
F1A K1A F2A 152.4(3) 1_556 . ?
O1A K1A F2A 66.5(2) . . ?
F2B K1A F2A 135.9(2) 2_665 . ?
F1B K1A F2A 64.2(2) . . ?
F1B K1A F2A 95.0(2) 2_665 . ?
F3A K1A F3B 132.9(3) . . ?
F1A K1A F3B 63.8(2) 1_556 . ?
O1A K1A F3B 112.3(3) . . ?
F2B K1A F3B 121.5(2) 2_665 . ?
F1B K1A F3B 46.1(2) . . ?
F1B K1A F3B 108.2(2) 2_665 . ?
F2A K1A F3B 88.8(2) . . ?
F3B K1B F1B 154.9(3) 1_554 . ?
F3B K1B O1B 75.1(3) 1_554 1_554 ?
F1B K1B O1B 117.1(3) . 1_554 ?
F3B K1B F3A 133.3(2) 1_554 2_665 ?
F1B K1B F3A 66.0(2) . 2_665 ?
O1B K1B F3A 109.6(3) 1_554 2_665 ?
F3B K1B F2A 87.9(2) 1_554 . ?
F1B K1B F2A 67.1(2) . . ?
O1B K1B F2A 125.2(3) 1_554 . ?
F3A K1B F2A 119.3(3) 2_665 . ?
F3B K1B F1A 65.3(2) 1_554 . ?
F1B K1B F1A 97.1(2) . . ?
O1B K1B F1A 139.6(3) 1_554 . ?
F3A K1B F1A 103.5(2) 2_665 . ?
F2A K1B F1A 48.3(2) . . ?
F3B K1B F1A 90.8(2) 1_554 2_665 ?
F1B K1B F1A 98.0(2) . 2_665 ?
O1B K1B F1A 124.8(3) 1_554 2_665 ?
F3A K1B F1A 47.1(2) 2_665 2_665 ?
F2A K1B F1A 106.8(2) . 2_665 ?
F1A K1B F1A 65.6(2) . 2_665 ?
F3B K1B F2B 48.6(2) 1_554 1_554 ?
F1B K1B F2B 155.2(2) . 1_554 ?
O1B K1B F2B 66.0(3) 1_554 1_554 ?
F3A K1B F2B 89.5(2) 2_665 1_554 ?
F2A K1B F2B 133.5(2) . 1_554 ?
F1A K1B F2B 92.2(2) . 1_554 ?
F1A K1B F2B 65.1(2) 2_665 1_554 ?

loop_
_geom_bond_atom_site_label_1
_geom_bond_atom_site_label_2
_geom_bond_distance
_geom_bond_site_symmetry_2
_geom_bond_publ_flag
Br1A C10A 1.912(17) . ?
Br2A C16A 1.887(15) . ?
F1A B1A 1.414(15) . ?
F1A K1A 2.678(8) 1_554 ?
F1A K1B 2.804(8) . ?
F1A K1B 2.821(8) 2_665 ?
F2A B1A 1.429(17) . ?
F2A K1B 2.779(8) . ?
F2A K1A 2.867(8) . ?
F3A B1A 1.417(16) . ?
F3A K1A 2.674(8) . ?
F3A K1B 2.768(7) 2_665 ?
O1A C5A 1.184(15) . ?
O1A K1A 2.741(9) . ?
O2A C5A 1.353(16) . ?
O2A C6A 1.439(17) . ?
C1A C4A 1.55(2) . ?
C1A C2A 1.566(16) . ?
C1A B1A 1.596(18) . ?
C2A C5A 1.503(18) . ?
C2A C3A 1.538(19) . ?
C3A C4A 1.54(2) . ?
C6A C7A 1.51(2) . ?
C6A C13A 1.525(17) . ?
C7A C8A 1.35(2) . ?
C7A C12A 1.38(2) . ?
C8A C9A 1.42(2) . ?
C9A C10A 1.37(2) . ?
C10A C11A 1.30(3) . ?
C11A C12A 1.41(2) . ?
C13A C14A 1.35(2) . ?
C13A C18A 1.410(18) . ?
C14A C15A 1.39(2) . ?
C15A C16A 1.37(2) . ?
C16A C17A 1.34(2) . ?
C17A C18A 1.41(2) . ?
Br1B C10B 1.883(17) . ?
Br2B C16B 1.913(19) . ?
F1B B1B 1.402(17) . ?
F1B K1B 2.671(8) . ?
F1B K1A 2.800(8) . ?
F1B K1A 2.822(8) 2_665 ?
F2B B1B 1.423(14) . ?
F2B K1A 2.771(8) 2_665 ?
F2B K1B 2.828(8) 1_556 ?
F3B B1B 1.431(17) . ?
F3B K1B 2.662(8) 1_556 ?
F3B K1A 2.898(9) . ?
O1B C5B 1.183(18) . ?
O1B K1B 2.736(11) 1_556 ?
O2B C5B 1.379(17) . ?
O2B C6B 1.459(18) . ?
C1B C4B 1.535(19) . ?
C1B B1B 1.59(2) . ?
C1B C2B 1.63(2) . ?
C2B C5B 1.49(2) . ?
C2B C3B 1.520(19) . ?
C3B C4B 1.55(3) . ?
C6B C7B 1.49(2) . ?
C6B C13B 1.52(2) . ?
C7B C12B 1.37(2) . ?
C7B C8B 1.38(2) . ?
C8B C9B 1.41(2) . ?
C9B C10B 1.42(3) . ?
C10B C11B 1.40(3) . ?
C11B C12B 1.39(2) . ?
C13B C14B 1.34(2) . ?
C13B C18B 1.40(2) . ?
C14B C15B 1.41(2) . ?
C15B C16B 1.36(3) . ?
C16B C17B 1.37(3) . ?
C17B C18B 1.41(3) . ?

loop_
_geom_torsion_atom_site_label_1
_geom_torsion_atom_site_label_2
_geom_torsion_atom_site_label_3
_geom_torsion_atom_site_label_4
_geom_torsion
_geom_torsion_site_symmetry_1
_geom_torsion_site_symmetry_2
_geom_torsion_site_symmetry_3
_geom_torsion_site_symmetry_4
_geom_torsion_publ_flag
C4A C1A C2A C5A 145.4(13) . . . . ?
B1A C1A C2A C5A 30.1(17) . . . . ?
C4A C1A C2A C3A 19.6(11) . . . . ?
B1A C1A C2A C3A -95.8(14) . . . . ?
C5A C2A C3A C4A -140.6(12) . . . . ?
C1A C2A C3A C4A -19.7(11) . . . . ?
C2A C3A C4A C1A 19.9(11) . . . . ?
C2A C1A C4A C3A -19.6(11) . . . . ?
B1A C1A C4A C3A 98.0(12) . . . . ?
K1A O1A C5A O2A -92.7(13) . . . . ?
K1A O1A C5A C2A 83.1(17) . . . . ?
C6A O2A C5A O1A 1.6(18) . . . . ?
C6A O2A C5A C2A -174.8(10) . . . . ?
C3A C2A C5A O1A 17(2) . . . . ?
C1A C2A C5A O1A -88.8(17) . . . . ?
C3A C2A C5A O2A -167.0(11) . . . . ?
C1A C2A C5A O2A 87.6(13) . . . . ?
C5A O2A C6A C7A 149.8(10) . . . . ?
C5A O2A C6A C13A -87.1(13) . . . . ?
O2A C6A C7A C8A -24.0(17) . . . . ?
C13A C6A C7A C8A -143.9(13) . . . . ?
O2A C6A C7A C12A 159.3(11) . . . . ?
C13A C6A C7A C12A 39.4(17) . . . . ?
C12A C7A C8A C9A -3(2) . . . . ?
C6A C7A C8A C9A -179.4(13) . . . . ?
C7A C8A C9A C10A 3(2) . . . . ?
C8A C9A C10A C11A -3(3) . . . . ?
C8A C9A C10A Br1A -179.7(11) . . . . ?
C9A C10A C11A C12A 3(3) . . . . ?
Br1A C10A C11A C12A 179.1(11) . . . . ?
C8A C7A C12A C11A 2(2) . . . . ?
C6A C7A C12A C11A 178.9(13) . . . . ?
C10A C11A C12A C7A -2(2) . . . . ?
O2A C6A C13A C14A 131.7(15) . . . . ?
C7A C6A C13A C14A -109.6(17) . . . . ?
O2A C6A C13A C18A -48.9(17) . . . . ?
C7A C6A C13A C18A 69.8(18) . . . . ?
C18A C13A C14A C15A -3(3) . . . . ?
C6A C13A C14A C15A 176.1(17) . . . . ?
C13A C14A C15A C16A 2(3) . . . . ?
C14A C15A C16A C17A 0(3) . . . . ?
C14A C15A C16A Br2A -178.9(15) . . . . ?
C15A C16A C17A C18A -2(3) . . . . ?
Br2A C16A C17A C18A 177.5(13) . . . . ?
C16A C17A C18A C13A 1(3) . . . . ?
C14A C13A C18A C17A 2(2) . . . . ?
C6A C13A C18A C17A -177.7(14) . . . . ?
K1A F1A B1A F3A 126.7(7) 1_554 . . . ?
K1B F1A B1A F3A -106.1(9) . . . . ?
K1B F1A B1A F3A 0.9(11) 2_665 . . . ?
K1A F1A B1A F2A -120.8(8) 1_554 . . . ?
K1B F1A B1A F2A 6.4(10) . . . . ?
K1B F1A B1A F2A 113.5(8) 2_665 . . . ?
K1A F1A B1A C1A 3.9(16) 1_554 . . . ?
K1B F1A B1A C1A 131.1(11) . . . . ?
K1B F1A B1A C1A -121.9(11) 2_665 . . . ?
K1A F3A B1A F1A 120.9(8) . . . . ?
K1B F3A B1A F1A -1.0(11) 2_665 . . . ?
K1A F3A B1A F2A 8.0(11) . . . . ?
K1B F3A B1A F2A -113.9(8) 2_665 . . . ?
K1A F3A B1A C1A -116.7(9) . . . . ?
K1B F3A B1A C1A 121.4(9) 2_665 . . . ?
K1B F2A B1A F1A -6.5(10) . . . . ?
K1A F2A B1A F1A -118.2(8) . . . . ?
K1B F2A B1A F3A 104.5(9) . . . . ?
K1A F2A B1A F3A -7.2(10) . . . . ?
K1B F2A B1A C1A -130.8(9) . . . . ?
K1A F2A B1A C1A 117.5(9) . . . . ?
C4A C1A B1A F1A 78.3(16) . . . . ?
C2A C1A B1A F1A 178.4(11) . . . . ?
C4A C1A B1A F3A -39.4(15) . . . . ?
C2A C1A B1A F3A 60.7(15) . . . . ?
C4A C1A B1A F2A -160.5(12) . . . . ?
C2A C1A B1A F2A -60.4(15) . . . . ?
C4B C1B C2B C5B 145.4(14) . . . . ?
B1B C1B C2B C5B 29.6(17) . . . . ?
C4B C1B C2B C3B 22.2(13) . . . . ?
B1B C1B C2B C3B -93.6(14) . . . . ?
C5B C2B C3B C4B -139.0(15) . . . . ?
C1B C2B C3B C4B -21.9(12) . . . . ?
B1B C1B C4B C3B 96.7(15) . . . . ?
C2B C1B C4B C3B -21.7(12) . . . . ?
C2B C3B C4B C1B 23.2(13) . . . . ?
K1B O1B C5B O2B -101.6(16) 1_556 . . . ?
K1B O1B C5B C2B 80.7(18) 1_556 . . . ?
C6B O2B C5B O1B 2(2) . . . . ?
C6B O2B C5B C2B -179.6(11) . . . . ?
C3B C2B C5B O1B 13(2) . . . . ?
C1B C2B C5B O1B -89.5(19) . . . . ?
C3B C2B C5B O2B -165.2(14) . . . . ?
C1B C2B C5B O2B 92.5(14) . . . . ?
C5B O2B C6B C7B 147.1(12) . . . . ?
C5B O2B C6B C13B -89.3(14) . . . . ?
O2B C6B C7B C12B 162.2(13) . . . . ?
C13B C6B C7B C12B 43.0(19) . . . . ?
O2B C6B C7B C8B -22.4(19) . . . . ?
C13B C6B C7B C8B -141.6(15) . . . . ?
C12B C7B C8B C9B 2(2) . . . . ?
C6B C7B C8B C9B -173.4(15) . . . . ?
C7B C8B C9B C10B -1(3) . . . . ?
C8B C9B C10B C11B -1(3) . . . . ?
C8B C9B C10B Br1B -178.4(13) . . . . ?
C9B C10B C11B C12B 2(3) . . . . ?
Br1B C10B C11B C12B 179.2(14) . . . . ?
C8B C7B C12B C11B -1(3) . . . . ?
C6B C7B C12B C11B 174.5(17) . . . . ?
C10B C11B C12B C7B -1(3) . . . . ?
O2B C6B C13B C14B 116.4(15) . . . . ?
C7B C6B C13B C14B -124.1(15) . . . . ?
O2B C6B C13B C18B -63.2(17) . . . . ?
C7B C6B C13B C18B 56.3(18) . . . . ?
C18B C13B C14B C15B 1(2) . . . . ?
C6B C13B C14B C15B -179.0(14) . . . . ?
C13B C14B C15B C16B 1(3) . . . . ?
C14B C15B C16B C17B -3(3) . . . . ?
C14B C15B C16B Br2B 177.4(12) . . . . ?
C15B C16B C17B C18B 3(3) . . . . ?
Br2B C16B C17B C18B -177.2(12) . . . . ?
C14B C13B C18B C17B 0(2) . . . . ?
C6B C13B C18B C17B 179.1(14) . . . . ?
C16B C17B C18B C13B -1(2) . . . . ?
K1B F1B B1B F2B -119.4(9) . . . . ?
K1A F1B B1B F2B 107.5(10) . . . . ?
K1A F1B B1B F2B 5.0(12) 2_665 . . . ?
K1B F1B B1B F3B 129.7(8) . . . . ?
K1A F1B B1B F3B -3.3(10) . . . . ?
K1A F1B B1B F3B -105.8(8) 2_665 . . . ?
K1B F1B B1B C1B 6.5(14) . . . . ?
K1A F1B B1B C1B -126.5(10) . . . . ?
K1A F1B B1B C1B 130.9(9) 2_665 . . . ?
K1A F2B B1B F1B -5.1(12) 2_665 . . . ?
K1B F2B B1B F1B -118.7(10) 1_556 . . . ?
K1A F2B B1B F3B 105.1(10) 2_665 . . . ?
K1B F2B B1B F3B -8.5(11) 1_556 . . . ?
K1A F2B B1B C1B -131.0(10) 2_665 . . . ?
K1B F2B B1B C1B 115.4(10) 1_556 . . . ?
K1B F3B B1B F1B 121.7(8) 1_556 . . . ?
K1A F3B B1B F1B 3.2(10) . . . . ?
K1B F3B B1B F2B 9.3(12) 1_556 . . . ?
K1A F3B B1B F2B -109.2(10) . . . . ?
K1B F3B B1B C1B -114.9(9) 1_556 . . . ?
K1A F3B B1B C1B 126.6(9) . . . . ?
C4B C1B B1B F1B 82.7(17) . . . . ?
C2B C1B B1B F1B -178.9(11) . . . . ?
C4B C1B B1B F2B -154.9(14) . . . . ?
C2B C1B B1B F2B -56.5(16) . . . . ?
C4B C1B B1B F3B -35.5(18) . . . . ?
C2B C1B B1B F3B 63.0(15) . . . . ?
